data_1562216
loop_
_publ_author_name
'Zhou, Shi'
'Liu, Bo'
'Li, Xiao-Min'
'Shi, Tian'
'Chen, Ya-Guang'

_publ_section_title
;
 Two new helical compounds based on Keggin clusters and N-donor
 multidentate ligand: Syntheses, structures and properties
;
_journal_name_full 'Journal of Solid State Chemistry'
_journal_page_first 15
_journal_page_last 20
_journal_paper_doi 10.1016/j.jssc.2014.07.005
_journal_volume 219
_journal_year 2014
_chemical_formula_sum 'C36 H33 Cu Mo12 N10 O42 Si'
_chemical_formula_weight 2520.63
_space_group_IT_number 14
_space_group_name_Hall '-P 2ybc'
_space_group_name_H-M_alt 'P 1 21/c 1'
_symmetry_cell_setting monoclinic
_symmetry_space_group_name_H-M 'P 1 21/c 1'
_atom_sites_solution_hydrogens geom
_atom_sites_solution_primary direct
_atom_sites_solution_secondary difmap
_audit_creation_method SHELXL-97
_cell_angle_alpha 90.00
_cell_angle_beta 94.514(2)
_cell_angle_gamma 90.00
_cell_formula_units_Z 4
_cell_length_a 15.864(3)
_cell_length_b 15.159(3)
_cell_length_c 25.011(5)
_cell_measurement_reflns_used 8452
_cell_measurement_temperature 293(2)
_cell_measurement_theta_max 24.19
_cell_measurement_theta_min 2.38
_cell_volume 5996(2)
_computing_cell_refinement 'SAINT (Bruker, 2002)'
_computing_data_collection 'APEX2 (Bruker, 2002)'
_computing_data_reduction 'SAINT (Bruker, 2002)'
_computing_structure_refinement 'SHELXL-97 (Sheldrick, 1997)'
_computing_structure_solution 'SHELXS-97 (Sheldrick, 1990)'
_diffrn_ambient_temperature 293(2)
_diffrn_measured_fraction_theta_full 0.994
_diffrn_measured_fraction_theta_max 0.994
_diffrn_measurement_device_type 'CCD area detector'
_diffrn_measurement_method 'phi and omega scans'
_diffrn_radiation_monochromator graphite
_diffrn_radiation_source 'fine-focus sealed tube'
_diffrn_radiation_type MoK\a
_diffrn_radiation_wavelength 0.71073
_diffrn_reflns_av_R_equivalents 0.0240
_diffrn_reflns_av_sigmaI/netI 0.0285
_diffrn_reflns_limit_h_max 19
_diffrn_reflns_limit_h_min -16
_diffrn_reflns_limit_k_max 18
_diffrn_reflns_limit_k_min -17
_diffrn_reflns_limit_l_max 30
_diffrn_reflns_limit_l_min -29
_diffrn_reflns_number 32309
_diffrn_reflns_theta_full 26.06
_diffrn_reflns_theta_max 26.06
_diffrn_reflns_theta_min 1.57
_exptl_absorpt_coefficient_mu 2.901
_exptl_absorpt_correction_T_max 0.7222
_exptl_absorpt_correction_T_min 0.4215
_exptl_absorpt_correction_type multi-scan
_exptl_absorpt_process_details '(SADABS; Bruker, 2002)'
_exptl_crystal_colour 'brownish red'
_exptl_crystal_density_diffrn 2.792
_exptl_crystal_density_method 'not measured'
_exptl_crystal_description block
_exptl_crystal_F_000 4808
_exptl_crystal_size_max 0.36
_exptl_crystal_size_mid 0.15
_exptl_crystal_size_min 0.12
_refine_diff_density_max 0.907
_refine_diff_density_min -0.688
_refine_diff_density_rms 0.100
_refine_ls_extinction_method none
_refine_ls_goodness_of_fit_ref 1.022
_refine_ls_hydrogen_treatment mixed
_refine_ls_matrix_type full
_refine_ls_number_parameters 919
_refine_ls_number_reflns 11797
_refine_ls_number_restraints 0
_refine_ls_restrained_S_all 1.022
_refine_ls_R_factor_all 0.0283
_refine_ls_R_factor_gt 0.0221
_refine_ls_shift/su_max 0.003
_refine_ls_shift/su_mean 0.000
_refine_ls_structure_factor_coef Fsqd
_refine_ls_weighting_details 'calc w=1/[\s^2^(Fo^2^)+(0.0221P)^2^+6.2859P] where P=(Fo^2^+2Fc^2^)/3'
_refine_ls_weighting_scheme calc
_refine_ls_wR_factor_gt 0.0502
_refine_ls_wR_factor_ref 0.0525
_reflns_number_gt 10303
_reflns_number_total 11797
_reflns_threshold_expression >2sigma(I)
_cod_data_source_file JSSC-2014-219-15.cif
_cod_data_source_block SiMo12
_cod_original_cell_volume 5996.2(19)
_cod_original_sg_symbol_H-M P2(1)/c
_cod_database_code 1562216

loop_
_symmetry_equiv_pos_as_xyz
'x, y, z'
'-x, y+1/2, -z+1/2'
'-x, -y, -z'
'x, -y-1/2, z-1/2'

loop_
_atom_site_label
_atom_site_type_symbol
_atom_site_fract_x
_atom_site_fract_y
_atom_site_fract_z
_atom_site_U_iso_or_equiv
_atom_site_adp_type
_atom_site_occupancy
_atom_site_symmetry_multiplicity
_atom_site_calc_flag
_atom_site_refinement_flags
_atom_site_disorder_assembly
_atom_site_disorder_group
Cu1 Cu 1.13948(3) 0.89532(3) 0.163866(18) 0.02712(11) Uani 1 1 d . . .
Si1 Si 0.71303(5) 0.89870(6) 0.13827(3) 0.01218(18) Uani 1 1 d . . .
Mo1 Mo 0.922412(18) 0.860900(19) 0.107451(11) 0.01550(6) Uani 1 1 d . . .
Mo2 Mo 0.871604(18) 1.009627(19) 0.217869(11) 0.01640(7) Uani 1 1 d . . .
Mo3 Mo 0.813473(18) 1.074410(19) 0.075835(12) 0.01600(7) Uani 1 1 d . . .
Mo4 Mo 0.768820(19) 0.730627(19) 0.048570(12) 0.01768(7) Uani 1 1 d . . .
Mo5 Mo 0.828500(19) 0.710169(19) 0.180080(12) 0.01745(7) Uani 1 1 d . . .
Mo6 Mo 0.745278(19) 0.86613(2) 0.277738(11) 0.01769(7) Uani 1 1 d . . .
Mo7 Mo 0.669503(19) 1.061581(19) 0.233703(12) 0.01749(7) Uani 1 1 d . . .
Mo8 Mo 0.603921(18) 1.087223(19) 0.087536(12) 0.01713(7) Uani 1 1 d . . .
Mo9 Mo 0.680210(18) 0.94530(2) -0.000367(11) 0.01742(7) Uani 1 1 d . . .
Mo10 Mo 0.543578(19) 0.78791(2) 0.065479(12) 0.01918(7) Uani 1 1 d . . .
Mo11 Mo 0.596376(19) 0.72543(2) 0.192015(12) 0.01912(7) Uani 1 1 d . . .
Mo12 Mo 0.499232(18) 0.92041(2) 0.167549(12) 0.01826(7) Uani 1 1 d . . .
C1 C 1.1039(2) 1.0310(2) 0.08147(14) 0.0243(8) Uani 1 1 d . . .
H1 H 1.1046 0.9837 0.0579 0.029 Uiso 1 1 calc R . .
C2 C 1.0696(2) 1.1099(2) 0.06241(14) 0.0231(8) Uani 1 1 d . . .
H2 H 1.0481 1.1148 0.0268 0.028 Uiso 1 1 calc R . .
C3 C 1.1401(2) 1.0910(2) 0.16351(15) 0.0272(8) Uani 1 1 d . . .
H3 H 1.1669 1.0857 0.1978 0.033 Uiso 1 1 calc R . .
C4 C 1.1070(2) 1.1724(2) 0.14807(14) 0.0226(8) Uani 1 1 d . . .
H4 H 1.1111 1.2199 0.1716 0.027 Uiso 1 1 calc R . .
C5 C 1.0674(2) 1.1821(2) 0.09684(14) 0.0183(7) Uani 1 1 d . . .
C6 C 1.0214(2) 1.2627(2) 0.07932(13) 0.0176(7) Uani 1 1 d . . .
C7 C 0.9712(2) 1.3232(2) 0.10454(13) 0.0175(7) Uani 1 1 d . . .
C8 C 0.9489(2) 1.3321(2) 0.16050(13) 0.0193(7) Uani 1 1 d . . .
C9 C 0.9497(2) 1.2644(2) 0.19774(14) 0.0228(8) Uani 1 1 d . . .
H9 H 0.9649 1.2077 0.1880 0.027 Uiso 1 1 calc R . .
C10 C 0.9280(2) 1.2807(2) 0.24936(14) 0.0235(8) Uani 1 1 d . . .
H10 H 0.9295 1.2340 0.2735 0.028 Uiso 1 1 calc R . .
C11 C 0.9029(2) 1.4257(2) 0.22980(14) 0.0255(8) Uani 1 1 d . . .
H11 H 0.8870 1.4817 0.2403 0.031 Uiso 1 1 calc R . .
C12 C 0.9228(2) 1.4145(2) 0.17812(14) 0.0241(8) Uani 1 1 d . . .
H12 H 0.9190 1.4619 0.1545 0.029 Uiso 1 1 calc R . .
C13 C 0.9643(2) 1.3596(2) 0.02121(13) 0.0187(7) Uani 1 1 d . . .
C14 C 0.9424(2) 1.4057(2) -0.02899(14) 0.0201(7) Uani 1 1 d . . .
C15 C 0.8875(2) 1.4783(2) -0.02971(14) 0.0230(8) Uani 1 1 d . . .
H15 H 0.8653 1.4969 0.0017 0.028 Uiso 1 1 calc R . .
C16 C 0.8667(2) 1.5217(2) -0.07731(15) 0.0264(8) Uani 1 1 d . . .
H16 H 0.8307 1.5702 -0.0781 0.032 Uiso 1 1 calc R . .
C17 C 0.9512(2) 1.4252(2) -0.12355(14) 0.0264(8) Uani 1 1 d . . .
H17 H 0.9720 1.4080 -0.1557 0.032 Uiso 1 1 calc R . .
C18 C 0.9748(2) 1.3799(2) -0.07722(14) 0.0247(8) Uani 1 1 d . . .
H18 H 1.0120 1.3325 -0.0778 0.030 Uiso 1 1 calc R . .
C19 C 1.2663(2) 0.8491(2) 0.09368(14) 0.0239(8) Uani 1 1 d . . .
H19 H 1.2708 0.9100 0.0903 0.029 Uiso 1 1 calc R . .
C20 C 1.2950(2) 0.7970(2) 0.05389(14) 0.0218(8) Uani 1 1 d . . .
H20 H 1.3180 0.8225 0.0245 0.026 Uiso 1 1 calc R . .
C21 C 1.2299(2) 0.7281(2) 0.14210(15) 0.0260(8) Uani 1 1 d . . .
H21 H 1.2085 0.7041 0.1724 0.031 Uiso 1 1 calc R . .
C22 C 1.2577(2) 0.6720(2) 0.10462(15) 0.0250(8) Uani 1 1 d . . .
H22 H 1.2556 0.6113 0.1100 0.030 Uiso 1 1 calc R . .
C23 C 1.2893(2) 0.7057(2) 0.05806(14) 0.0210(8) Uani 1 1 d . . .
C24 C 1.3119(2) 0.6486(2) 0.01369(14) 0.0216(8) Uani 1 1 d . . .
C25 C 1.3471(2) 0.5651(2) 0.01067(15) 0.0237(8) Uani 1 1 d . . .
C26 C 1.3874(2) 0.5087(2) 0.05253(15) 0.0251(8) Uani 1 1 d . . .
C27 C 1.4176(2) 0.5392(3) 0.10272(15) 0.0273(9) Uani 1 1 d . . .
H27 H 1.4133 0.5987 0.1111 0.033 Uiso 1 1 calc R . .
C28 C 1.4539(2) 0.4814(3) 0.13993(16) 0.0338(10) Uani 1 1 d . . .
H28 H 1.4730 0.5017 0.1738 0.041 Uiso 1 1 calc R . .
C29 C 1.4361(3) 0.3649(3) 0.07941(18) 0.0421(11) Uani 1 1 d . . .
H29 H 1.4434 0.3054 0.0719 0.051 Uiso 1 1 calc R . .
C30 C 1.3988(3) 0.4192(3) 0.04064(16) 0.0343(10) Uani 1 1 d . . .
H30 H 1.3813 0.3970 0.0069 0.041 Uiso 1 1 calc R . .
C31 C 1.3152(2) 0.6068(2) -0.07037(14) 0.0252(8) Uani 1 1 d . . .
C32 C 1.3059(2) 0.6080(2) -0.12914(15) 0.0256(8) Uani 1 1 d . . .
C33 C 1.3226(3) 0.5304(3) -0.15648(16) 0.0362(10) Uani 1 1 d . . .
H33 H 1.3344 0.4784 -0.1376 0.043 Uiso 1 1 calc R . .
C34 C 1.3215(3) 0.5314(3) -0.21129(16) 0.0398(11) Uani 1 1 d . . .
H34 H 1.3333 0.4803 -0.2299 0.048 Uiso 1 1 calc R . .
C35 C 1.2840(3) 0.6809(3) -0.21361(16) 0.0341(10) Uani 1 1 d . . .
H35 H 1.2700 0.7312 -0.2337 0.041 Uiso 1 1 calc R . .
C36 C 1.2846(3) 0.6834(3) -0.15852(15) 0.0316(9) Uani 1 1 d . . .
H36 H 1.2709 0.7351 -0.1412 0.038 Uiso 1 1 calc R . .
N1 N 1.13593(19) 1.0192(2) 0.13197(12) 0.0252(7) Uani 1 1 d . . .
N2 N 0.90492(19) 1.36087(19) 0.26637(11) 0.0215(6) Uani 1 1 d . . .
N3 N 0.93588(18) 1.38223(19) 0.06775(11) 0.0209(6) Uani 1 1 d . . .
N4 N 1.01605(18) 1.28798(18) 0.02681(11) 0.0182(6) Uani 1 1 d . . .
H4A H 1.0411 1.2630 0.0016 0.022 Uiso 1 1 calc R . .
N5 N 0.8984(2) 1.4940(2) -0.12275(12) 0.0263(7) Uani 1 1 d . . .
H5 H 0.8844 1.5215 -0.1522 0.032 Uiso 1 1 calc R . .
N6 N 1.23199(19) 0.81663(19) 0.13736(12) 0.0238(7) Uani 1 1 d . . .
N7 N 1.4620(2) 0.3964(2) 0.12785(14) 0.0394(9) Uani 1 1 d . . .
H7 H 1.4844 0.3610 0.1518 0.047 Uiso 1 1 calc R . .
N8 N 1.3476(2) 0.5402(2) -0.04208(12) 0.0276(7) Uani 1 1 d . . .
N9 N 1.2934(2) 0.6743(2) -0.03835(11) 0.0247(7) Uani 1 1 d . . .
H9A H 1.2720 0.7240 -0.0489 0.030 Uiso 1 1 calc R . .
N10 N 1.3033(2) 0.6069(2) -0.23802(13) 0.0367(8) Uani 1 1 d . . .
H10A H 1.3043 0.6072 -0.2724 0.044 Uiso 1 1 calc R . .
O1 O 1.02836(14) 0.86042(16) 0.10167(10) 0.0234(6) Uani 1 1 d . . .
O2 O 0.95618(15) 1.06845(16) 0.24241(10) 0.0243(6) Uani 1 1 d . . .
O3 O 0.88106(16) 1.14681(16) 0.05167(10) 0.0270(6) Uani 1 1 d . . .
O4 O 0.88582(14) 0.96240(15) 0.07560(9) 0.0183(5) Uani 1 1 d . . .
O5 O 0.88810(14) 0.78306(15) 0.05222(9) 0.0169(5) Uani 1 1 d . . .
O6 O 0.92705(14) 0.75542(15) 0.15732(9) 0.0188(5) Uani 1 1 d . . .
O7 O 0.91773(14) 0.92542(15) 0.17686(9) 0.0187(5) Uani 1 1 d . . .
O8 O 0.85479(14) 0.93984(15) 0.27752(9) 0.0198(5) Uani 1 1 d . . .
O9 O 0.78300(15) 1.09234(15) 0.24324(9) 0.0201(5) Uani 1 1 d . . .
O10 O 0.71844(14) 1.14539(15) 0.07725(9) 0.0182(5) Uani 1 1 d . . .
O11 O 0.76846(14) 1.02639(15) 0.00565(9) 0.0183(5) Uani 1 1 d . . .
O12 O 0.84338(15) 1.07302(15) 0.14838(9) 0.0198(5) Uani 1 1 d . . .
O13 O 0.78119(16) 0.66514(16) -0.00455(10) 0.0274(6) Uani 1 1 d . . .
O14 O 0.80597(15) 0.65968(15) 0.10492(9) 0.0208(5) Uani 1 1 d . . .
O15 O 0.86298(17) 0.61541(16) 0.20902(10) 0.0291(6) Uani 1 1 d . . .
O16 O 0.81676(14) 0.78252(15) 0.23723(9) 0.0191(5) Uani 1 1 d . . .
O17 O 0.69168(15) 0.97103(15) 0.29165(9) 0.0211(5) Uani 1 1 d . . .
O18 O 0.62619(15) 1.13859(16) 0.27160(10) 0.0256(6) Uani 1 1 d . . .
O19 O 0.64850(14) 1.10246(15) 0.16590(9) 0.0195(5) Uani 1 1 d . . .
O20 O 0.54773(16) 1.18113(16) 0.08103(10) 0.0277(6) Uani 1 1 d . . .
O21 O 0.60423(14) 1.04753(15) 0.01851(9) 0.0203(5) Uani 1 1 d . . .
O22 O 0.65572(16) 0.94591(17) -0.06707(9) 0.0273(6) Uani 1 1 d . . .
O23 O 0.70643(13) 0.97538(14) 0.09274(8) 0.0146(5) Uani 1 1 d . . .
O24 O 0.78431(13) 0.82683(14) 0.12333(8) 0.0138(5) Uani 1 1 d . . .
O25 O 0.74122(13) 0.94222(14) 0.19671(8) 0.0142(5) Uani 1 1 d . . .
O26 O 0.74328(14) 0.84649(15) 0.01060(9) 0.0207(5) Uani 1 1 d . . .
O27 O 0.76708(17) 0.82849(17) 0.34088(10) 0.0290(6) Uani 1 1 d . . .
O28 O 0.65593(15) 0.72731(15) 0.05643(9) 0.0206(5) Uani 1 1 d . . .
O29 O 0.70337(15) 0.69052(15) 0.18018(9) 0.0211(5) Uani 1 1 d . . .
O30 O 0.65598(15) 0.80213(15) 0.25153(9) 0.0203(5) Uani 1 1 d . . .
O31 O 0.58511(14) 0.87569(15) 0.02487(9) 0.0201(5) Uani 1 1 d . . .
O32 O 0.62197(13) 0.85022(14) 0.14053(9) 0.0157(5) Uani 1 1 d . . .
O33 O 0.56761(15) 0.98218(15) 0.21606(9) 0.0208(5) Uani 1 1 d . . .
O34 O 0.53073(14) 1.00895(16) 0.11384(9) 0.0203(5) Uani 1 1 d . . .
O35 O 0.48198(16) 0.72861(17) 0.02101(10) 0.0279(6) Uani 1 1 d . . .
O36 O 0.54411(15) 0.69923(16) 0.12635(10) 0.0231(5) Uani 1 1 d . . .
O37 O 0.56347(16) 0.64246(17) 0.23024(10) 0.0294(6) Uani 1 1 d . . .
O38 O 0.50395(14) 0.81255(16) 0.20319(9) 0.0211(5) Uani 1 1 d . . .
O39 O 0.40102(15) 0.95507(17) 0.17963(10) 0.0260(6) Uani 1 1 d . . .
O40 O 0.46637(14) 0.85122(16) 0.10005(9) 0.0223(5) Uani 1 1 d . . .
O1W O 1.5298(2) 0.2697(2) 0.19095(12) 0.0498(9) Uani 1 1 d . . .
O2W O 1.3826(5) 0.1782(5) 0.1503(3) 0.176(3) Uani 1 1 d . . .

loop_
_atom_site_aniso_label
_atom_site_aniso_U_11
_atom_site_aniso_U_22
_atom_site_aniso_U_33
_atom_site_aniso_U_23
_atom_site_aniso_U_13
_atom_site_aniso_U_12
Cu1 0.0364(3) 0.0254(3) 0.0204(2) 0.00262(19) 0.0073(2) 0.0049(2)
Si1 0.0140(4) 0.0116(4) 0.0109(4) -0.0004(3) 0.0004(3) 0.0003(3)
Mo1 0.01502(14) 0.01587(15) 0.01562(15) -0.00099(12) 0.00132(11) 0.00101(11)
Mo2 0.01807(15) 0.01682(15) 0.01381(15) -0.00211(12) -0.00184(11) -0.00088(11)
Mo3 0.01737(15) 0.01458(15) 0.01597(15) 0.00185(12) 0.00084(11) -0.00091(11)
Mo4 0.02005(15) 0.01694(15) 0.01612(15) -0.00485(12) 0.00190(12) 0.00003(12)
Mo5 0.02166(16) 0.01355(15) 0.01712(15) 0.00232(12) 0.00129(12) 0.00330(12)
Mo6 0.02284(16) 0.01757(15) 0.01247(14) 0.00144(12) 0.00028(12) 0.00146(12)
Mo7 0.02200(16) 0.01612(15) 0.01443(15) -0.00178(12) 0.00186(12) 0.00376(12)
Mo8 0.01843(15) 0.01689(15) 0.01600(15) 0.00291(12) 0.00100(12) 0.00435(12)
Mo9 0.01990(15) 0.02015(16) 0.01194(14) 0.00039(12) -0.00049(12) -0.00025(12)
Mo10 0.01730(15) 0.02209(16) 0.01787(16) -0.00267(13) -0.00033(12) -0.00445(12)
Mo11 0.02117(16) 0.01688(15) 0.01971(16) 0.00193(12) 0.00404(12) -0.00281(12)
Mo12 0.01613(15) 0.02113(16) 0.01790(15) 0.00100(12) 0.00375(12) 0.00055(12)
C1 0.035(2) 0.0178(18) 0.0213(19) -0.0016(15) 0.0107(16) 0.0019(16)
C2 0.030(2) 0.0215(19) 0.0181(18) 0.0013(15) 0.0034(15) 0.0027(15)
C3 0.033(2) 0.024(2) 0.024(2) 0.0037(16) -0.0019(17) 0.0005(16)
C4 0.0253(19) 0.0199(19) 0.0224(19) -0.0009(15) 0.0003(15) -0.0013(15)
C5 0.0204(18) 0.0159(17) 0.0192(18) 0.0021(14) 0.0057(14) -0.0007(14)
C6 0.0223(18) 0.0174(17) 0.0132(17) 0.0016(14) 0.0014(14) -0.0023(14)
C7 0.0248(18) 0.0141(17) 0.0134(17) 0.0007(13) -0.0003(14) -0.0010(14)
C8 0.0220(18) 0.0191(18) 0.0169(18) -0.0014(14) 0.0020(14) -0.0014(14)
C9 0.029(2) 0.0170(18) 0.0234(19) 0.0002(15) 0.0092(16) 0.0061(15)
C10 0.028(2) 0.0220(19) 0.0200(19) 0.0043(15) 0.0018(15) 0.0012(15)
C11 0.037(2) 0.0162(18) 0.025(2) -0.0015(16) 0.0115(17) 0.0006(16)
C12 0.036(2) 0.0170(18) 0.0205(19) 0.0047(15) 0.0078(16) 0.0004(15)
C13 0.0234(18) 0.0192(18) 0.0134(17) -0.0003(14) 0.0005(14) 0.0021(14)
C14 0.0220(18) 0.0214(18) 0.0168(18) 0.0018(15) 0.0015(14) -0.0009(14)
C15 0.028(2) 0.025(2) 0.0160(18) -0.0006(15) 0.0038(15) 0.0044(15)
C16 0.029(2) 0.023(2) 0.027(2) 0.0019(16) -0.0026(16) 0.0045(16)
C17 0.035(2) 0.030(2) 0.0145(18) -0.0017(16) 0.0030(16) 0.0011(17)
C18 0.033(2) 0.0233(19) 0.0183(18) 0.0017(15) 0.0035(16) 0.0091(16)
C19 0.029(2) 0.0177(18) 0.025(2) 0.0024(15) 0.0041(16) -0.0004(15)
C20 0.0212(18) 0.0240(19) 0.0198(18) 0.0001(15) -0.0001(15) 0.0016(15)
C21 0.026(2) 0.028(2) 0.025(2) 0.0087(17) 0.0083(16) 0.0016(16)
C22 0.029(2) 0.0187(19) 0.028(2) 0.0007(16) 0.0032(16) -0.0028(15)
C23 0.0197(18) 0.0239(19) 0.0190(18) -0.0025(15) -0.0009(14) -0.0004(14)
C24 0.0260(19) 0.0200(19) 0.0187(18) -0.0005(15) 0.0015(15) -0.0010(15)
C25 0.029(2) 0.0198(19) 0.0228(19) -0.0035(15) 0.0020(16) -0.0017(15)
C26 0.0245(19) 0.025(2) 0.026(2) 0.0001(16) 0.0012(16) -0.0022(15)
C27 0.028(2) 0.029(2) 0.024(2) -0.0065(17) -0.0023(16) 0.0023(16)
C28 0.028(2) 0.047(3) 0.027(2) -0.0056(19) -0.0004(17) 0.0076(19)
C29 0.057(3) 0.024(2) 0.044(3) -0.001(2) -0.005(2) 0.010(2)
C30 0.045(3) 0.028(2) 0.028(2) -0.0086(18) -0.0060(19) 0.0042(19)
C31 0.032(2) 0.023(2) 0.0208(19) -0.0045(16) 0.0021(16) 0.0024(16)
C32 0.028(2) 0.026(2) 0.022(2) -0.0023(16) 0.0008(16) -0.0007(16)
C33 0.050(3) 0.032(2) 0.027(2) -0.0058(18) 0.0026(19) 0.011(2)
C34 0.051(3) 0.040(3) 0.028(2) -0.012(2) 0.002(2) 0.014(2)
C35 0.044(3) 0.031(2) 0.027(2) 0.0008(18) -0.0017(19) -0.0046(19)
C36 0.044(2) 0.023(2) 0.028(2) -0.0050(17) 0.0008(18) 0.0001(18)
N1 0.0298(17) 0.0204(16) 0.0258(17) 0.0053(14) 0.0051(14) 0.0032(13)
N2 0.0284(17) 0.0208(16) 0.0160(15) -0.0018(13) 0.0050(13) -0.0014(13)
N3 0.0257(16) 0.0195(15) 0.0176(15) 0.0029(12) 0.0028(12) 0.0033(12)
N4 0.0252(16) 0.0170(15) 0.0125(14) -0.0022(12) 0.0021(12) 0.0042(12)
N5 0.0345(18) 0.0271(17) 0.0164(16) 0.0059(13) -0.0044(13) 0.0011(14)
N6 0.0302(17) 0.0205(16) 0.0214(16) 0.0005(13) 0.0063(13) 0.0057(13)
N7 0.045(2) 0.041(2) 0.031(2) 0.0090(17) -0.0009(17) 0.0145(18)
N8 0.0361(19) 0.0258(17) 0.0204(16) -0.0017(14) -0.0005(14) 0.0011(14)
N9 0.0370(19) 0.0174(16) 0.0195(16) 0.0009(13) 0.0013(14) 0.0022(13)
N10 0.041(2) 0.050(2) 0.0194(17) -0.0049(16) 0.0027(15) 0.0027(17)
O1 0.0179(12) 0.0268(14) 0.0256(14) -0.0003(11) 0.0023(10) 0.0008(10)
O2 0.0253(13) 0.0228(13) 0.0237(13) -0.0021(11) -0.0054(11) -0.0028(11)
O3 0.0266(14) 0.0252(14) 0.0291(14) 0.0052(12) 0.0020(11) -0.0080(11)
O4 0.0206(12) 0.0160(12) 0.0182(12) 0.0008(10) 0.0002(10) 0.0029(10)
O5 0.0192(12) 0.0171(12) 0.0148(12) -0.0025(10) 0.0029(10) 0.0016(10)
O6 0.0203(12) 0.0182(12) 0.0177(12) 0.0007(10) -0.0001(10) 0.0045(10)
O7 0.0182(12) 0.0207(13) 0.0169(12) -0.0011(10) -0.0007(10) 0.0001(10)
O8 0.0216(13) 0.0229(13) 0.0143(12) -0.0023(10) -0.0024(10) 0.0019(10)
O9 0.0229(13) 0.0168(12) 0.0199(13) -0.0041(10) -0.0019(10) 0.0006(10)
O10 0.0223(13) 0.0146(12) 0.0178(12) 0.0020(10) 0.0008(10) 0.0012(10)
O11 0.0195(12) 0.0203(13) 0.0154(12) 0.0024(10) 0.0031(10) 0.0000(10)
O12 0.0228(13) 0.0163(12) 0.0197(13) 0.0010(10) -0.0012(10) 0.0010(10)
O13 0.0330(15) 0.0252(14) 0.0243(14) -0.0108(11) 0.0038(11) 0.0005(11)
O14 0.0257(13) 0.0142(12) 0.0223(13) -0.0020(10) 0.0017(10) 0.0030(10)
O15 0.0389(16) 0.0185(13) 0.0300(15) 0.0057(11) 0.0035(12) 0.0075(11)
O16 0.0218(13) 0.0186(13) 0.0165(12) 0.0009(10) -0.0006(10) 0.0015(10)
O17 0.0269(13) 0.0216(13) 0.0152(12) -0.0025(10) 0.0040(10) 0.0050(10)
O18 0.0294(14) 0.0245(14) 0.0232(14) -0.0041(11) 0.0038(11) 0.0041(11)
O19 0.0222(13) 0.0201(13) 0.0161(12) 0.0005(10) 0.0002(10) 0.0021(10)
O20 0.0343(15) 0.0243(14) 0.0245(14) 0.0055(11) 0.0023(11) 0.0119(11)
O21 0.0210(13) 0.0217(13) 0.0179(12) 0.0014(10) -0.0010(10) 0.0047(10)
O22 0.0342(15) 0.0300(15) 0.0168(13) 0.0013(11) -0.0033(11) -0.0010(12)
O23 0.0159(12) 0.0150(12) 0.0127(11) 0.0018(9) -0.0001(9) 0.0019(9)
O24 0.0158(12) 0.0114(11) 0.0140(11) -0.0007(9) -0.0001(9) 0.0014(9)
O25 0.0162(11) 0.0134(11) 0.0127(11) 0.0000(9) -0.0003(9) 0.0002(9)
O26 0.0221(13) 0.0203(13) 0.0198(13) -0.0003(10) 0.0017(10) -0.0008(10)
O27 0.0389(16) 0.0308(15) 0.0171(13) 0.0039(11) 0.0010(12) 0.0082(12)
O28 0.0235(13) 0.0179(12) 0.0202(13) -0.0032(10) 0.0011(10) -0.0030(10)
O29 0.0239(13) 0.0193(13) 0.0202(13) -0.0018(10) 0.0021(10) -0.0025(10)
O30 0.0224(13) 0.0197(13) 0.0190(13) 0.0025(10) 0.0034(10) -0.0010(10)
O31 0.0163(12) 0.0223(13) 0.0215(13) 0.0004(11) -0.0008(10) 0.0004(10)
O32 0.0143(11) 0.0170(12) 0.0154(12) -0.0003(10) -0.0009(9) -0.0009(9)
O33 0.0227(13) 0.0222(13) 0.0179(12) 0.0009(10) 0.0039(10) 0.0002(10)
O34 0.0187(12) 0.0252(13) 0.0169(12) 0.0024(10) 0.0011(10) 0.0015(10)
O35 0.0256(14) 0.0333(15) 0.0242(14) -0.0052(12) -0.0017(11) -0.0089(11)
O36 0.0225(13) 0.0207(13) 0.0261(14) -0.0012(11) 0.0020(11) -0.0063(10)
O37 0.0334(15) 0.0244(14) 0.0312(15) 0.0058(12) 0.0078(12) -0.0045(12)
O38 0.0214(13) 0.0230(13) 0.0195(13) 0.0022(11) 0.0053(10) -0.0011(10)
O39 0.0195(13) 0.0337(15) 0.0257(14) 0.0029(12) 0.0067(11) 0.0011(11)
O40 0.0181(12) 0.0254(14) 0.0229(13) -0.0010(11) -0.0011(10) -0.0023(10)
O1W 0.064(2) 0.056(2) 0.0313(17) 0.0149(16) 0.0135(15) 0.0252(17)
O2W 0.219(8) 0.169(6) 0.137(5) -0.080(5) 0.005(5) -0.014(6)

loop_
_atom_type_symbol
_atom_type_description
_atom_type_scat_dispersion_real
_atom_type_scat_dispersion_imag
_atom_type_scat_source
C C 0.0033 0.0016 'International Tables Vol C Tables 4.2.6.8 and 6.1.1.4'
H H 0.0000 0.0000 'International Tables Vol C Tables 4.2.6.8 and 6.1.1.4'
N N 0.0061 0.0033 'International Tables Vol C Tables 4.2.6.8 and 6.1.1.4'
O O 0.0106 0.0060 'International Tables Vol C Tables 4.2.6.8 and 6.1.1.4'
Si Si 0.0817 0.0704 'International Tables Vol C Tables 4.2.6.8 and 6.1.1.4'
Cu Cu 0.3201 1.2651 'International Tables Vol C Tables 4.2.6.8 and 6.1.1.4'
Mo Mo -1.6832 0.6857 'International Tables Vol C Tables 4.2.6.8 and 6.1.1.4'

loop_
_geom_angle_atom_site_label_1
_geom_angle_atom_site_label_2
_geom_angle_atom_site_label_3
_geom_angle
_geom_angle_site_symmetry_1
_geom_angle_site_symmetry_3
N2 Cu1 N1 125.49(12) 2_745 .
N2 Cu1 N6 116.22(12) 2_745 .
N1 Cu1 N6 114.17(12) . .
N2 Cu1 O1 102.96(11) 2_745 .
N1 Cu1 O1 87.22(11) . .
N6 Cu1 O1 100.18(11) . .
O23 Si1 O32 109.83(12) . .
O23 Si1 O25 109.64(12) . .
O32 Si1 O25 109.45(12) . .
O23 Si1 O24 108.92(12) . .
O32 Si1 O24 109.83(12) . .
O25 Si1 O24 109.16(12) . .
O1 Mo1 O4 104.58(11) . .
O1 Mo1 O5 99.63(11) . .
O4 Mo1 O5 98.47(10) . .
O1 Mo1 O7 100.41(10) . .
O4 Mo1 O7 86.19(10) . .
O5 Mo1 O7 157.54(9) . .
O1 Mo1 O6 93.49(10) . .
O4 Mo1 O6 159.76(10) . .
O5 Mo1 O6 87.19(10) . .
O7 Mo1 O6 81.58(9) . .
O1 Mo1 O24 165.88(10) . .
O4 Mo1 O24 89.44(9) . .
O5 Mo1 O24 76.18(9) . .
O7 Mo1 O24 81.94(8) . .
O6 Mo1 O24 72.98(8) . .
O2 Mo2 O7 103.39(11) . .
O2 Mo2 O8 99.70(11) . .
O7 Mo2 O8 98.15(10) . .
O2 Mo2 O12 100.32(11) . .
O7 Mo2 O12 85.42(10) . .
O8 Mo2 O12 158.24(10) . .
O2 Mo2 O9 96.36(11) . .
O7 Mo2 O9 158.21(10) . .
O8 Mo2 O9 87.36(10) . .
O12 Mo2 O9 82.04(9) . .
O2 Mo2 O25 168.92(10) . .
O7 Mo2 O25 87.34(9) . .
O8 Mo2 O25 75.68(9) . .
O12 Mo2 O25 83.09(9) . .
O9 Mo2 O25 73.54(8) . .
O3 Mo3 O12 103.89(11) . .
O3 Mo3 O10 99.82(11) . .
O12 Mo3 O10 97.74(10) . .
O3 Mo3 O11 96.72(11) . .
O12 Mo3 O11 156.50(10) . .
O10 Mo3 O11 89.61(10) . .
O3 Mo3 O4 99.60(11) . .
O12 Mo3 O4 83.82(9) . .
O10 Mo3 O4 159.51(10) . .
O11 Mo3 O4 81.72(9) . .
O3 Mo3 O23 168.88(10) . .
O12 Mo3 O23 87.06(9) . .
O10 Mo3 O23 76.42(9) . .
O11 Mo3 O23 72.96(8) . .
O4 Mo3 O23 83.28(8) . .
O13 Mo4 O28 104.26(11) . .
O13 Mo4 O14 102.15(11) . .
O28 Mo4 O14 99.24(10) . .
O13 Mo4 O26 99.98(11) . .
O28 Mo4 O26 84.95(10) . .
O14 Mo4 O26 155.64(10) . .
O13 Mo4 O5 95.71(11) . .
O28 Mo4 O5 157.04(10) . .
O14 Mo4 O5 87.33(10) . .
O26 Mo4 O5 80.45(9) . .
O13 Mo4 O24 167.26(10) . .
O28 Mo4 O24 88.49(9) . .
O14 Mo4 O24 75.35(9) . .
O26 Mo4 O24 80.82(8) . .
O5 Mo4 O24 71.81(8) . .
O15 Mo5 O16 103.08(11) . .
O15 Mo5 O6 101.33(12) . .
O16 Mo5 O6 99.22(10) . .
O15 Mo5 O29 99.26(11) . .
O16 Mo5 O29 85.77(10) . .
O6 Mo5 O29 157.06(10) . .
O15 Mo5 O14 95.97(11) . .
O16 Mo5 O14 158.32(10) . .
O6 Mo5 O14 86.91(10) . .
O29 Mo5 O14 81.00(9) . .
O15 Mo5 O24 168.23(10) . .
O16 Mo5 O24 88.66(9) . .
O6 Mo5 O24 75.62(9) . .
O29 Mo5 O24 82.17(9) . .
O14 Mo5 O24 72.63(8) . .
O27 Mo6 O30 104.83(12) . .
O27 Mo6 O17 100.25(11) . .
O30 Mo6 O17 99.90(11) . .
O27 Mo6 O16 100.07(11) . .
O30 Mo6 O16 86.33(10) . .
O17 Mo6 O16 156.41(10) . .
O27 Mo6 O8 94.29(11) . .
O30 Mo6 O8 158.38(10) . .
O17 Mo6 O8 86.25(10) . .
O16 Mo6 O8 80.39(9) . .
O27 Mo6 O25 166.10(11) . .
O30 Mo6 O25 89.03(9) . .
O17 Mo6 O25 75.89(9) . .
O16 Mo6 O25 81.54(8) . .
O8 Mo6 O25 72.27(8) . .
O18 Mo7 O19 103.69(11) . .
O18 Mo7 O9 100.84(11) . .
O19 Mo7 O9 98.01(10) . .
O18 Mo7 O17 97.11(11) . .
O19 Mo7 O17 156.75(10) . .
O9 Mo7 O17 88.05(10) . .
O18 Mo7 O33 100.35(11) . .
O19 Mo7 O33 85.12(10) . .
O9 Mo7 O33 157.16(10) . .
O17 Mo7 O33 80.98(10) . .
O18 Mo7 O25 168.81(10) . .
O19 Mo7 O25 87.37(9) . .
O9 Mo7 O25 75.57(9) . .
O17 Mo7 O25 72.35(8) . .
O33 Mo7 O25 82.01(8) . .
O20 Mo8 O34 103.81(12) . .
O20 Mo8 O21 103.19(11) . .
O34 Mo8 O21 100.14(11) . .
O20 Mo8 O19 97.93(11) . .
O34 Mo8 O19 84.80(10) . .
O21 Mo8 O19 156.37(10) . .
O20 Mo8 O10 95.27(11) . .
O34 Mo8 O10 157.14(10) . .
O21 Mo8 O10 87.42(10) . .
O19 Mo8 O10 80.14(9) . .
O20 Mo8 O23 167.86(11) . .
O34 Mo8 O23 88.16(9) . .
O21 Mo8 O23 76.18(9) . .
O19 Mo8 O23 80.93(8) . .
O10 Mo8 O23 72.61(8) . .
O22 Mo9 O26 103.68(12) . .
O22 Mo9 O11 100.96(11) . .
O26 Mo9 O11 97.53(10) . .
O22 Mo9 O31 101.32(11) . .
O26 Mo9 O31 86.37(10) . .
O11 Mo9 O31 155.76(10) . .
O22 Mo9 O21 97.51(11) . .
O26 Mo9 O21 157.30(10) . .
O11 Mo9 O21 86.21(10) . .
O31 Mo9 O21 81.53(10) . .
O22 Mo9 O23 168.22(10) . .
O26 Mo9 O23 87.60(9) . .
O11 Mo9 O23 73.82(9) . .
O31 Mo9 O23 82.49(9) . .
O21 Mo9 O23 71.87(8) . .
O35 Mo10 O40 102.57(12) . .
O35 Mo10 O31 103.75(11) . .
O40 Mo10 O31 99.50(11) . .
O35 Mo10 O36 96.30(11) . .
O40 Mo10 O36 87.50(10) . .
O31 Mo10 O36 156.65(10) . .
O35 Mo10 O28 98.83(11) . .
O40 Mo10 O28 156.41(10) . .
O31 Mo10 O28 84.81(10) . .
O36 Mo10 O28 80.35(9) . .
O35 Mo10 O32 168.52(10) . .
O40 Mo10 O32 75.21(9) . .
O31 Mo10 O32 87.73(9) . .
O36 Mo10 O32 72.45(9) . .
O28 Mo10 O32 81.84(8) . .
O37 Mo11 O29 102.06(12) . .
O37 Mo11 O36 102.05(12) . .
O29 Mo11 O36 98.83(11) . .
O37 Mo11 O38 98.60(11) . .
O29 Mo11 O38 155.76(10) . .
O36 Mo11 O38 89.05(10) . .
O37 Mo11 O30 98.99(11) . .
O29 Mo11 O30 84.31(10) . .
O36 Mo11 O30 157.53(10) . .
O38 Mo11 O30 80.03(9) . .
O37 Mo11 O32 171.30(10) . .
O29 Mo11 O32 86.64(9) . .
O36 Mo11 O32 76.53(9) . .
O38 Mo11 O32 72.87(8) . .
O30 Mo11 O32 81.48(8) . .
O39 Mo12 O33 103.27(11) . .
O39 Mo12 O38 100.95(11) . .
O33 Mo12 O38 97.66(10) . .
O39 Mo12 O34 101.22(11) . .
O33 Mo12 O34 86.27(10) . .
O38 Mo12 O34 155.93(10) . .
O39 Mo12 O40 97.45(11) . .
O33 Mo12 O40 157.55(10) . .
O38 Mo12 O40 86.68(10) . .
O34 Mo12 O40 81.27(10) . .
O39 Mo12 O32 168.70(10) . .
O33 Mo12 O32 87.77(9) . .
O38 Mo12 O32 74.84(9) . .
O34 Mo12 O32 81.63(9) . .
O40 Mo12 O32 72.04(8) . .
N1 C1 C2 123.5(3) . .
N1 C1 H1 118.2 . .
C2 C1 H1 118.2 . .
C1 C2 C5 119.6(3) . .
C1 C2 H2 120.2 . .
C5 C2 H2 120.2 . .
N1 C3 C4 124.0(3) . .
N1 C3 H3 118.0 . .
C4 C3 H3 118.0 . .
C3 C4 C5 119.0(3) . .
C3 C4 H4 120.5 . .
C5 C4 H4 120.5 . .
C4 C5 C2 117.1(3) . .
C4 C5 C6 122.6(3) . .
C2 C5 C6 120.2(3) . .
N4 C6 C7 104.8(3) . .
N4 C6 C5 120.8(3) . .
C7 C6 C5 134.2(3) . .
N3 C7 C6 110.1(3) . .
N3 C7 C8 117.4(3) . .
C6 C7 C8 132.5(3) . .
C9 C8 C12 115.9(3) . .
C9 C8 C7 125.4(3) . .
C12 C8 C7 118.6(3) . .
C10 C9 C8 120.4(3) . .
C10 C9 H9 119.8 . .
C8 C9 H9 119.8 . .
N2 C10 C9 123.3(3) . .
N2 C10 H10 118.4 . .
C9 C10 H10 118.4 . .
N2 C11 C12 124.0(3) . .
N2 C11 H11 118.0 . .
C12 C11 H11 118.0 . .
C11 C12 C8 120.4(3) . .
C11 C12 H12 119.8 . .
C8 C12 H12 119.8 . .
N3 C13 N4 111.1(3) . .
N3 C13 C14 124.0(3) . .
N4 C13 C14 124.9(3) . .
C15 C14 C18 118.5(3) . .
C15 C14 C13 119.6(3) . .
C18 C14 C13 122.0(3) . .
C16 C15 C14 119.5(3) . .
C16 C15 H15 120.3 . .
C14 C15 H15 120.3 . .
N5 C16 C15 120.0(3) . .
N5 C16 H16 120.0 . .
C15 C16 H16 120.0 . .
N5 C17 C18 120.5(3) . .
N5 C17 H17 119.8 . .
C18 C17 H17 119.8 . .
C17 C18 C14 119.4(3) . .
C17 C18 H18 120.3 . .
C14 C18 H18 120.3 . .
N6 C19 C20 123.6(3) . .
N6 C19 H19 118.2 . .
C20 C19 H19 118.2 . .
C19 C20 C23 119.3(3) . .
C19 C20 H20 120.3 . .
C23 C20 H20 120.3 . .
N6 C21 C22 123.3(3) . .
N6 C21 H21 118.3 . .
C22 C21 H21 118.3 . .
C21 C22 C23 120.0(3) . .
C21 C22 H22 120.0 . .
C23 C22 H22 120.0 . .
C20 C23 C22 117.1(3) . .
C20 C23 C24 120.4(3) . .
C22 C23 C24 122.4(3) . .
N9 C24 C25 105.3(3) . .
N9 C24 C23 120.2(3) . .
C25 C24 C23 134.4(3) . .
N8 C25 C24 109.7(3) . .
N8 C25 C26 119.5(3) . .
C24 C25 C26 130.6(3) . .
C27 C26 C30 118.2(4) . .
C27 C26 C25 123.7(3) . .
C30 C26 C25 118.1(3) . .
C28 C27 C26 119.9(4) . .
C28 C27 H27 120.1 . .
C26 C27 H27 120.1 . .
N7 C28 C27 120.4(4) . .
N7 C28 H28 119.8 . .
C27 C28 H28 119.8 . .
N7 C29 C30 120.7(4) . .
N7 C29 H29 119.6 . .
C30 C29 H29 119.6 . .
C29 C30 C26 119.1(4) . .
C29 C30 H30 120.4 . .
C26 C30 H30 120.4 . .
N8 C31 N9 111.6(3) . .
N8 C31 C32 123.6(3) . .
N9 C31 C32 124.8(3) . .
C36 C32 C33 118.9(4) . .
C36 C32 C31 122.8(3) . .
C33 C32 C31 118.2(3) . .
C34 C33 C32 119.5(4) . .
C34 C33 H33 120.2 . .
C32 C33 H33 120.2 . .
N10 C34 C33 119.5(4) . .
N10 C34 H34 120.3 . .
C33 C34 H34 120.3 . .
N10 C35 C36 120.0(4) . .
N10 C35 H35 120.0 . .
C36 C35 H35 120.0 . .
C35 C36 C32 119.3(4) . .
C35 C36 H36 120.3 . .
C32 C36 H36 120.3 . .
C1 N1 C3 116.3(3) . .
C1 N1 Cu1 119.4(3) . .
C3 N1 Cu1 121.2(2) . .
C11 N2 C10 116.0(3) . .
C11 N2 Cu1 114.3(2) . 2_755
C10 N2 Cu1 129.3(2) . 2_755
C13 N3 C7 105.7(3) . .
C13 N4 C6 108.3(3) . .
C13 N4 H4A 125.8 . .
C6 N4 H4A 125.8 . .
C17 N5 C16 122.1(3) . .
C17 N5 H5 118.9 . .
C16 N5 H5 118.9 . .
C21 N6 C19 116.6(3) . .
C21 N6 Cu1 122.0(2) . .
C19 N6 Cu1 113.3(2) . .
C28 N7 C29 121.6(4) . .
C28 N7 H7 119.2 . .
C29 N7 H7 119.2 . .
C31 N8 C25 105.9(3) . .
C31 N9 C24 107.5(3) . .
C31 N9 H9A 126.2 . .
C24 N9 H9A 126.2 . .
C35 N10 C34 122.7(3) . .
C35 N10 H10A 118.7 . .
C34 N10 H10A 118.7 . .
Mo1 O1 Cu1 130.33(13) . .
Mo1 O4 Mo3 149.83(13) . .
Mo1 O5 Mo4 119.56(11) . .
Mo5 O6 Mo1 119.65(11) . .
Mo2 O7 Mo1 150.89(13) . .
Mo2 O8 Mo6 118.82(11) . .
Mo7 O9 Mo2 119.66(11) . .
Mo3 O10 Mo8 118.79(11) . .
Mo9 O11 Mo3 122.08(11) . .
Mo3 O12 Mo2 152.03(13) . .
Mo4 O14 Mo5 120.80(12) . .
Mo5 O16 Mo6 149.87(13) . .
Mo6 O17 Mo7 120.62(12) . .
Mo7 O19 Mo8 152.05(13) . .
Mo8 O21 Mo9 120.91(12) . .
Si1 O23 Mo3 125.48(12) . .
Si1 O23 Mo8 124.20(12) . .
Mo3 O23 Mo8 92.07(8) . .
Si1 O23 Mo9 123.09(12) . .
Mo3 O23 Mo9 91.13(7) . .
Mo8 O23 Mo9 90.98(7) . .
Si1 O24 Mo1 124.85(12) . .
Si1 O24 Mo5 123.00(12) . .
Mo1 O24 Mo5 91.74(7) . .
Si1 O24 Mo4 124.07(11) . .
Mo1 O24 Mo4 92.45(8) . .
Mo5 O24 Mo4 91.21(7) . .
Si1 O25 Mo6 124.44(12) . .
Si1 O25 Mo2 123.77(12) . .
Mo6 O25 Mo2 93.23(8) . .
Si1 O25 Mo7 123.57(12) . .
Mo6 O25 Mo7 91.13(8) . .
Mo2 O25 Mo7 91.23(8) . .
Mo9 O26 Mo4 151.37(13) . .
Mo4 O28 Mo10 151.55(13) . .
Mo11 O29 Mo5 152.87(14) . .
Mo6 O30 Mo11 150.71(13) . .
Mo10 O31 Mo9 151.65(13) . .
Si1 O32 Mo11 125.25(12) . .
Si1 O32 Mo12 124.10(12) . .
Mo11 O32 Mo12 91.38(8) . .
Si1 O32 Mo10 124.48(12) . .
Mo11 O32 Mo10 90.62(8) . .
Mo12 O32 Mo10 90.76(7) . .
Mo12 O33 Mo7 150.38(13) . .
Mo8 O34 Mo12 152.29(13) . .
Mo11 O36 Mo10 120.37(12) . .
Mo12 O38 Mo11 120.87(12) . .
Mo10 O40 Mo12 121.99(12) . .

loop_
_geom_bond_atom_site_label_1
_geom_bond_atom_site_label_2
_geom_bond_distance
_geom_bond_site_symmetry_2
Cu1 N2 2.002(3) 2_745
Cu1 N1 2.039(3) .
Cu1 N6 2.042(3) .
Cu1 O1 2.319(2) .
Si1 O23 1.625(2) .
Si1 O32 1.626(2) .
Si1 O25 1.634(2) .
Si1 O24 1.635(2) .
Mo1 O1 1.698(2) .
Mo1 O4 1.807(2) .
Mo1 O5 1.865(2) .
Mo1 O7 1.999(2) .
Mo1 O6 2.026(2) .
Mo1 O24 2.315(2) .
Mo2 O2 1.686(2) .
Mo2 O7 1.826(2) .
Mo2 O8 1.865(2) .
Mo2 O12 2.006(2) .
Mo2 O9 2.023(2) .
Mo2 O25 2.330(2) .
Mo3 O3 1.680(2) .
Mo3 O12 1.839(2) .
Mo3 O10 1.855(2) .
Mo3 O11 1.981(2) .
Mo3 O4 2.050(2) .
Mo3 O23 2.330(2) .
Mo4 O13 1.682(2) .
Mo4 O28 1.818(2) .
Mo4 O14 1.833(2) .
Mo4 O26 2.022(2) .
Mo4 O5 2.048(2) .
Mo4 O24 2.369(2) .
Mo5 O15 1.681(2) .
Mo5 O16 1.823(2) .
Mo5 O6 1.838(2) .
Mo5 O29 2.008(2) .
Mo5 O14 2.035(2) .
Mo5 O24 2.340(2) .
Mo6 O27 1.689(2) .
Mo6 O30 1.798(2) .
Mo6 O17 1.849(2) .
Mo6 O16 2.025(2) .
Mo6 O8 2.066(2) .
Mo6 O25 2.328(2) .
Mo7 O18 1.684(2) .
Mo7 O19 1.812(2) .
Mo7 O9 1.857(2) .
Mo7 O17 2.007(2) .
Mo7 O33 2.036(2) .
Mo7 O25 2.364(2) .
Mo8 O20 1.681(2) .
Mo8 O34 1.819(2) .
Mo8 O21 1.829(2) .
Mo8 O19 2.044(2) .
Mo8 O10 2.054(2) .
Mo8 O23 2.346(2) .
Mo9 O22 1.683(2) .
Mo9 O26 1.810(2) .
Mo9 O11 1.860(2) .
Mo9 O31 1.984(2) .
Mo9 O21 2.041(2) .
Mo9 O23 2.377(2) .
Mo10 O35 1.682(2) .
Mo10 O40 1.826(2) .
Mo10 O31 1.828(2) .
Mo10 O36 2.031(2) .
Mo10 O28 2.034(2) .
Mo10 O32 2.365(2) .
Mo11 O37 1.687(2) .
Mo11 O29 1.824(2) .
Mo11 O36 1.824(2) .
Mo11 O38 2.009(2) .
Mo11 O30 2.059(2) .
Mo11 O32 2.342(2) .
Mo12 O39 1.694(2) .
Mo12 O33 1.822(2) .
Mo12 O38 1.861(2) .
Mo12 O34 1.990(2) .
Mo12 O40 2.021(2) .
Mo12 O32 2.364(2) .
C1 N1 1.336(5) .
C1 C2 1.382(5) .
C1 H1 0.9300 .
C2 C5 1.395(5) .
C2 H2 0.9300 .
C3 N1 1.343(5) .
C3 C4 1.385(5) .
C3 H3 0.9300 .
C4 C5 1.389(5) .
C4 H4 0.9300 .
C5 C6 1.472(5) .
C6 N4 1.364(4) .
C6 C7 1.397(5) .
C7 N3 1.371(4) .
C7 C8 1.477(5) .
C8 C9 1.385(5) .
C8 C12 1.398(5) .
C9 C10 1.384(5) .
C9 H9 0.9300 .
C10 N2 1.348(4) .
C10 H10 0.9300 .
C11 N2 1.341(4) .
C11 C12 1.365(5) .
C11 H11 0.9300 .
C12 H12 0.9300 .
C13 N3 1.326(4) .
C13 N4 1.362(4) .
C13 C14 1.454(5) .
C14 C15 1.404(5) .
C14 C18 1.404(5) .
C15 C16 1.378(5) .
C15 H15 0.9300 .
C16 N5 1.346(5) .
C16 H16 0.9300 .
C17 N5 1.339(5) .
C17 C18 1.374(5) .
C17 H17 0.9300 .
C18 H18 0.9300 .
C19 N6 1.351(4) .
C19 C20 1.376(5) .
C19 H19 0.9300 .
C20 C23 1.391(5) .
C20 H20 0.9300 .
C21 N6 1.348(5) .
C21 C22 1.364(5) .
C21 H21 0.9300 .
C22 C23 1.400(5) .
C22 H22 0.9300 .
C23 C24 1.474(5) .
C24 N9 1.368(4) .
C24 C25 1.387(5) .
C25 N8 1.373(5) .
C25 C26 1.460(5) .
C26 C27 1.387(5) .
C26 C30 1.404(5) .
C27 C28 1.371(5) .
C27 H27 0.9300 .
C28 N7 1.332(5) .
C28 H28 0.9300 .
C29 N7 1.337(5) .
C29 C30 1.370(5) .
C29 H29 0.9300 .
C30 H30 0.9300 .
C31 N8 1.314(5) .
C31 N9 1.360(4) .
C31 C32 1.466(5) .
C32 C36 1.386(5) .
C32 C33 1.396(5) .
C33 C34 1.370(6) .
C33 H33 0.9300 .
C34 N10 1.346(5) .
C34 H34 0.9300 .
C35 N10 1.324(5) .
C35 C36 1.378(5) .
C35 H35 0.9300 .
C36 H36 0.9300 .
N2 Cu1 2.002(3) 2_755
N4 H4A 0.8600 .
N5 H5 0.8600 .
N7 H7 0.8600 .
N9 H9A 0.8600 .
N10 H10A 0.8600 .

loop_
_geom_hbond_atom_site_label_D
_geom_hbond_atom_site_label_H
_geom_hbond_atom_site_label_A
_geom_hbond_distance_DH
_geom_hbond_distance_HA
_geom_hbond_distance_DA
_geom_hbond_angle_DHA
_geom_hbond_site_symmetry_A
C3 H3 O15 0.93 2.46 3.214(5) 138.7 2_755
C4 H4 O16 0.93 2.64 3.455(4) 146.0 2_755
C4 H4 O27 0.93 2.58 3.095(4) 115.7 2_755
C11 H11 O15 0.93 2.19 2.982(4) 141.8 1_565
C16 H16 O13 0.93 2.51 3.204(4) 131.7 1_565
C17 H17 O2 0.93 2.57 3.361(4) 143.7 4_585
C18 H18 O5 0.93 2.41 3.317(4) 163.7 3_775
C18 H18 O6 0.93 2.64 3.337(4) 132.2 3_775
C19 H19 O11 0.93 2.62 3.134(4) 115.7 3_775
C19 H19 O22 0.93 2.56 3.429(4) 154.9 3_775
C20 H20 O10 0.93 2.61 3.385(4) 141.0 3_775
C20 H20 O21 0.93 2.60 3.442(4) 150.4 3_775
C27 H27 O36 0.93 2.58 3.174(4) 122.3 1_655
C29 H29 O20 0.93 2.51 3.300(5) 143.4 1_645
C30 H30 O28 0.93 2.50 3.354(5) 152.2 3_765
C34 H34 O37 0.93 2.48 3.261(5) 141.8 3_765
C36 H36 O10 0.93 2.41 3.299(4) 159.2 3_775
N4 H4A O5 0.86 1.95 2.802(4) 171.6 3_775
N5 H5 O8 0.86 1.88 2.726(4) 169.2 4_585
N7 H7 O1W 0.86 1.81 2.660(4) 168.0 .
N9 H9A O10 0.86 2.11 2.903(4) 152.6 3_775
N10 H10A O39 0.86 2.23 2.834(4) 127.1 4_675

loop_
_geom_torsion_atom_site_label_1
_geom_torsion_atom_site_label_2
_geom_torsion_atom_site_label_3
_geom_torsion_atom_site_label_4
_geom_torsion
_geom_torsion_site_symmetry_1
_geom_torsion_site_symmetry_2
_geom_torsion_site_symmetry_3
_geom_torsion_site_symmetry_4
N1 C1 C2 C5 -0.1(6) . . . .
N1 C3 C4 C5 -0.6(6) . . . .
C3 C4 C5 C2 -5.0(5) . . . .
C3 C4 C5 C6 172.3(3) . . . .
C1 C2 C5 C4 5.3(5) . . . .
C1 C2 C5 C6 -172.0(3) . . . .
C4 C5 C6 N4 150.7(3) . . . .
C2 C5 C6 N4 -32.1(5) . . . .
C4 C5 C6 C7 -35.6(6) . . . .
C2 C5 C6 C7 141.6(4) . . . .
N4 C6 C7 N3 0.9(4) . . . .
C5 C6 C7 N3 -173.6(4) . . . .
N4 C6 C7 C8 178.6(3) . . . .
C5 C6 C7 C8 4.2(7) . . . .
N3 C7 C8 C9 153.9(3) . . . .
C6 C7 C8 C9 -23.7(6) . . . .
N3 C7 C8 C12 -24.8(5) . . . .
C6 C7 C8 C12 157.6(4) . . . .
C12 C8 C9 C10 -1.8(5) . . . .
C7 C8 C9 C10 179.5(3) . . . .
C8 C9 C10 N2 0.3(6) . . . .
N2 C11 C12 C8 -1.3(6) . . . .
C9 C8 C12 C11 2.3(5) . . . .
C7 C8 C12 C11 -178.9(3) . . . .
N3 C13 C14 C15 -0.5(5) . . . .
N4 C13 C14 C15 179.2(3) . . . .
N3 C13 C14 C18 179.3(3) . . . .
N4 C13 C14 C18 -1.0(5) . . . .
C18 C14 C15 C16 0.3(5) . . . .
C13 C14 C15 C16 -179.9(3) . . . .
C14 C15 C16 N5 0.5(5) . . . .
N5 C17 C18 C14 0.7(6) . . . .
C15 C14 C18 C17 -0.9(5) . . . .
C13 C14 C18 C17 179.3(3) . . . .
N6 C19 C20 C23 -0.2(6) . . . .
N6 C21 C22 C23 -0.9(6) . . . .
C19 C20 C23 C22 -2.9(5) . . . .
C19 C20 C23 C24 174.1(3) . . . .
C21 C22 C23 C20 3.5(5) . . . .
C21 C22 C23 C24 -173.5(3) . . . .
C20 C23 C24 N9 -36.6(5) . . . .
C22 C23 C24 N9 140.3(4) . . . .
C20 C23 C24 C25 147.6(4) . . . .
C22 C23 C24 C25 -35.5(6) . . . .
N9 C24 C25 N8 -1.6(4) . . . .
C23 C24 C25 N8 174.7(4) . . . .
N9 C24 C25 C26 172.3(4) . . . .
C23 C24 C25 C26 -11.4(7) . . . .
N8 C25 C26 C27 155.7(4) . . . .
C24 C25 C26 C27 -17.7(6) . . . .
N8 C25 C26 C30 -22.0(5) . . . .
C24 C25 C26 C30 164.6(4) . . . .
C30 C26 C27 C28 -3.0(6) . . . .
C25 C26 C27 C28 179.3(4) . . . .
C26 C27 C28 N7 1.4(6) . . . .
N7 C29 C30 C26 -0.5(7) . . . .
C27 C26 C30 C29 2.5(6) . . . .
C25 C26 C30 C29 -179.6(4) . . . .
N8 C31 C32 C36 -169.2(4) . . . .
N9 C31 C32 C36 9.2(6) . . . .
N8 C31 C32 C33 8.2(6) . . . .
N9 C31 C32 C33 -173.4(4) . . . .
C36 C32 C33 C34 3.1(6) . . . .
C31 C32 C33 C34 -174.5(4) . . . .
C32 C33 C34 N10 -0.9(7) . . . .
N10 C35 C36 C32 0.2(6) . . . .
C33 C32 C36 C35 -2.7(6) . . . .
C31 C32 C36 C35 174.7(4) . . . .
C2 C1 N1 C3 -5.4(5) . . . .
C2 C1 N1 Cu1 155.0(3) . . . .
C4 C3 N1 C1 5.8(6) . . . .
C4 C3 N1 Cu1 -154.2(3) . . . .
N2 Cu1 N1 C1 -128.4(3) 2_745 . . .
N6 Cu1 N1 C1 75.5(3) . . . .
O1 Cu1 N1 C1 -24.4(3) . . . .
N2 Cu1 N1 C3 31.1(3) 2_745 . . .
N6 Cu1 N1 C3 -125.1(3) . . . .
O1 Cu1 N1 C3 135.0(3) . . . .
C12 C11 N2 C10 -0.2(6) . . . .
C12 C11 N2 Cu1 -173.8(3) . . . 2_755
C9 C10 N2 C11 0.8(5) . . . .
C9 C10 N2 Cu1 173.2(3) . . . 2_755
N4 C13 N3 C7 0.4(4) . . . .
C14 C13 N3 C7 -179.8(3) . . . .
C6 C7 N3 C13 -0.8(4) . . . .
C8 C7 N3 C13 -179.0(3) . . . .
N3 C13 N4 C6 0.1(4) . . . .
C14 C13 N4 C6 -179.6(3) . . . .
C7 C6 N4 C13 -0.6(4) . . . .
C5 C6 N4 C13 174.8(3) . . . .
C18 C17 N5 C16 0.1(6) . . . .
C15 C16 N5 C17 -0.7(6) . . . .
C22 C21 N6 C19 -2.3(6) . . . .
C22 C21 N6 Cu1 144.3(3) . . . .
C20 C19 N6 C21 2.9(5) . . . .
C20 C19 N6 Cu1 -146.6(3) . . . .
N2 Cu1 N6 C21 39.9(3) 2_745 . . .
N1 Cu1 N6 C21 -161.6(3) . . . .
O1 Cu1 N6 C21 -70.1(3) . . . .
N2 Cu1 N6 C19 -172.5(2) 2_745 . . .
N1 Cu1 N6 C19 -14.0(3) . . . .
O1 Cu1 N6 C19 77.5(3) . . . .
C27 C28 N7 C29 0.7(6) . . . .
C30 C29 N7 C28 -1.1(7) . . . .
N9 C31 N8 C25 0.0(4) . . . .
C32 C31 N8 C25 178.6(4) . . . .
C24 C25 N8 C31 1.0(4) . . . .
C26 C25 N8 C31 -173.7(3) . . . .
N8 C31 N9 C24 -1.0(4) . . . .
C32 C31 N9 C24 -179.6(3) . . . .
C25 C24 N9 C31 1.6(4) . . . .
C23 C24 N9 C31 -175.4(3) . . . .
C36 C35 N10 C34 2.2(6) . . . .
C33 C34 N10 C35 -1.8(7) . . . .
O4 Mo1 O1 Cu1 100.89(16) . . . .
O5 Mo1 O1 Cu1 -157.66(15) . . . .
O7 Mo1 O1 Cu1 12.15(18) . . . .
O6 Mo1 O1 Cu1 -69.92(17) . . . .
O24 Mo1 O1 Cu1 -86.3(4) . . . .
N2 Cu1 O1 Mo1 31.01(19) 2_745 . . .
N1 Cu1 O1 Mo1 -94.80(18) . . . .
N6 Cu1 O1 Mo1 151.14(17) . . . .
O1 Mo1 O4 Mo3 -135.0(3) . . . .
O5 Mo1 O4 Mo3 122.6(3) . . . .
O7 Mo1 O4 Mo3 -35.3(3) . . . .
O6 Mo1 O4 Mo3 17.5(5) . . . .
O24 Mo1 O4 Mo3 46.7(3) . . . .
O3 Mo3 O4 Mo1 139.8(3) . . . .
O12 Mo3 O4 Mo1 36.7(3) . . . .
O10 Mo3 O4 Mo1 -58.9(4) . . . .
O11 Mo3 O4 Mo1 -124.7(3) . . . .
O23 Mo3 O4 Mo1 -51.0(3) . . . .
O1 Mo1 O5 Mo4 165.23(13) . . . .
O4 Mo1 O5 Mo4 -88.31(13) . . . .
O7 Mo1 O5 Mo4 12.3(3) . . . .
O6 Mo1 O5 Mo4 72.16(13) . . . .
O24 Mo1 O5 Mo4 -0.99(11) . . . .
O13 Mo4 O5 Mo1 -176.42(14) . . . .
O28 Mo4 O5 Mo1 33.1(3) . . . .
O14 Mo4 O5 Mo1 -74.46(14) . . . .
O26 Mo4 O5 Mo1 84.39(13) . . . .
O24 Mo4 O5 Mo1 0.99(11) . . . .
O15 Mo5 O6 Mo1 169.39(13) . . . .
O16 Mo5 O6 Mo1 -85.16(14) . . . .
O29 Mo5 O6 Mo1 15.9(3) . . . .
O14 Mo5 O6 Mo1 73.91(13) . . . .
O24 Mo5 O6 Mo1 1.06(11) . . . .
O1 Mo1 O6 Mo5 -176.97(14) . . . .
O4 Mo1 O6 Mo5 29.6(4) . . . .
O5 Mo1 O6 Mo5 -77.48(14) . . . .
O7 Mo1 O6 Mo5 83.01(13) . . . .
O24 Mo1 O6 Mo5 -1.08(11) . . . .
O2 Mo2 O7 Mo1 -127.7(3) . . . .
O8 Mo2 O7 Mo1 130.2(3) . . . .
O12 Mo2 O7 Mo1 -28.2(3) . . . .
O9 Mo2 O7 Mo1 26.7(5) . . . .
O25 Mo2 O7 Mo1 55.1(3) . . . .
O1 Mo1 O7 Mo2 134.6(3) . . . .
O4 Mo1 O7 Mo2 30.5(3) . . . .
O5 Mo1 O7 Mo2 -72.6(4) . . . .
O6 Mo1 O7 Mo2 -133.4(3) . . . .
O24 Mo1 O7 Mo2 -59.5(3) . . . .
O2 Mo2 O8 Mo6 169.50(13) . . . .
O7 Mo2 O8 Mo6 -85.32(13) . . . .
O12 Mo2 O8 Mo6 12.8(3) . . . .
O9 Mo2 O8 Mo6 73.49(13) . . . .
O25 Mo2 O8 Mo6 -0.19(11) . . . .
O27 Mo6 O8 Mo2 -176.19(14) . . . .
O30 Mo6 O8 Mo2 31.4(3) . . . .
O17 Mo6 O8 Mo2 -76.18(14) . . . .
O16 Mo6 O8 Mo2 84.30(13) . . . .
O25 Mo6 O8 Mo2 0.20(11) . . . .
O18 Mo7 O9 Mo2 168.95(13) . . . .
O19 Mo7 O9 Mo2 -85.38(14) . . . .
O17 Mo7 O9 Mo2 72.08(13) . . . .
O33 Mo7 O9 Mo2 11.1(3) . . . .
O25 Mo7 O9 Mo2 -0.19(11) . . . .
O2 Mo2 O9 Mo7 -175.13(14) . . . .
O7 Mo2 O9 Mo7 29.8(3) . . . .
O8 Mo2 O9 Mo7 -75.65(14) . . . .
O12 Mo2 O9 Mo7 85.30(14) . . . .
O25 Mo2 O9 Mo7 0.20(12) . . . .
O3 Mo3 O10 Mo8 166.44(13) . . . .
O12 Mo3 O10 Mo8 -87.93(13) . . . .
O11 Mo3 O10 Mo8 69.68(13) . . . .
O4 Mo3 O10 Mo8 5.1(3) . . . .
O23 Mo3 O10 Mo8 -2.87(11) . . . .
O20 Mo8 O10 Mo3 -176.43(14) . . . .
O34 Mo8 O10 Mo3 36.9(3) . . . .
O21 Mo8 O10 Mo3 -73.42(13) . . . .
O19 Mo8 O10 Mo3 86.41(13) . . . .
O23 Mo8 O10 Mo3 2.91(11) . . . .
O22 Mo9 O11 Mo3 168.26(14) . . . .
O26 Mo9 O11 Mo3 -86.16(14) . . . .
O31 Mo9 O11 Mo3 11.8(3) . . . .
O21 Mo9 O11 Mo3 71.34(14) . . . .
O23 Mo9 O11 Mo3 -0.87(11) . . . .
O3 Mo3 O11 Mo9 -174.86(14) . . . .
O12 Mo3 O11 Mo9 33.8(3) . . . .
O10 Mo3 O11 Mo9 -75.01(14) . . . .
O4 Mo3 O11 Mo9 86.36(14) . . . .
O23 Mo3 O11 Mo9 0.90(12) . . . .
O3 Mo3 O12 Mo2 -132.5(3) . . . .
O10 Mo3 O12 Mo2 125.3(3) . . . .
O11 Mo3 O12 Mo2 18.1(5) . . . .
O4 Mo3 O12 Mo2 -34.1(3) . . . .
O23 Mo3 O12 Mo2 49.5(3) . . . .
O2 Mo2 O12 Mo3 135.8(3) . . . .
O7 Mo2 O12 Mo3 33.0(3) . . . .
O8 Mo2 O12 Mo3 -67.5(4) . . . .
O9 Mo2 O12 Mo3 -129.1(3) . . . .
O25 Mo2 O12 Mo3 -54.8(3) . . . .
O13 Mo4 O14 Mo5 167.78(14) . . . .
O28 Mo4 O14 Mo5 -85.35(14) . . . .
O26 Mo4 O14 Mo5 12.9(3) . . . .
O5 Mo4 O14 Mo5 72.51(14) . . . .
O24 Mo4 O14 Mo5 0.63(12) . . . .
O15 Mo5 O14 Mo4 -177.62(15) . . . .
O16 Mo5 O14 Mo4 30.8(3) . . . .
O6 Mo5 O14 Mo4 -76.53(14) . . . .
O29 Mo5 O14 Mo4 83.91(14) . . . .
O24 Mo5 O14 Mo4 -0.64(12) . . . .
O15 Mo5 O16 Mo6 -127.8(3) . . . .
O6 Mo5 O16 Mo6 128.2(3) . . . .
O29 Mo5 O16 Mo6 -29.3(3) . . . .
O14 Mo5 O16 Mo6 23.1(5) . . . .
O24 Mo5 O16 Mo6 53.0(3) . . . .
O27 Mo6 O16 Mo5 135.5(3) . . . .
O30 Mo6 O16 Mo5 31.1(3) . . . .
O17 Mo6 O16 Mo5 -75.4(4) . . . .
O8 Mo6 O16 Mo5 -131.8(3) . . . .
O25 Mo6 O16 Mo5 -58.5(3) . . . .
O27 Mo6 O17 Mo7 167.54(15) . . . .
O30 Mo6 O17 Mo7 -85.26(15) . . . .
O16 Mo6 O17 Mo7 18.5(3) . . . .
O8 Mo6 O17 Mo7 73.86(14) . . . .
O25 Mo6 O17 Mo7 1.21(12) . . . .
O18 Mo7 O17 Mo6 -177.37(15) . . . .
O19 Mo7 O17 Mo6 29.2(3) . . . .
O9 Mo7 O17 Mo6 -76.68(15) . . . .
O33 Mo7 O17 Mo6 83.22(14) . . . .
O25 Mo7 O17 Mo6 -1.21(12) . . . .
O18 Mo7 O19 Mo8 -128.5(3) . . . .
O9 Mo7 O19 Mo8 128.2(3) . . . .
O17 Mo7 O19 Mo8 24.3(5) . . . .
O33 Mo7 O19 Mo8 -29.0(3) . . . .
O25 Mo7 O19 Mo8 53.2(3) . . . .
O20 Mo8 O19 Mo7 132.8(3) . . . .
O34 Mo8 O19 Mo7 29.6(3) . . . .
O21 Mo8 O19 Mo7 -73.9(4) . . . .
O10 Mo8 O19 Mo7 -133.2(3) . . . .
O23 Mo8 O19 Mo7 -59.4(3) . . . .
O20 Mo8 O21 Mo9 169.66(14) . . . .
O34 Mo8 O21 Mo9 -83.42(14) . . . .
O19 Mo8 O21 Mo9 16.9(3) . . . .
O10 Mo8 O21 Mo9 74.85(14) . . . .
O23 Mo8 O21 Mo9 2.13(12) . . . .
O22 Mo9 O21 Mo8 -176.92(15) . . . .
O26 Mo9 O21 Mo8 24.1(3) . . . .
O11 Mo9 O21 Mo8 -76.36(14) . . . .
O31 Mo9 O21 Mo8 82.67(14) . . . .
O23 Mo9 O21 Mo8 -2.14(12) . . . .
O32 Si1 O23 Mo3 174.83(12) . . . .
O25 Si1 O23 Mo3 54.53(17) . . . .
O24 Si1 O23 Mo3 -64.85(16) . . . .
O32 Si1 O23 Mo8 52.27(17) . . . .
O25 Si1 O23 Mo8 -68.03(16) . . . .
O24 Si1 O23 Mo8 172.59(12) . . . .
O32 Si1 O23 Mo9 -65.61(16) . . . .
O25 Si1 O23 Mo9 174.09(12) . . . .
O24 Si1 O23 Mo9 54.71(16) . . . .
O3 Mo3 O23 Si1 155.0(5) . . . .
O12 Mo3 O23 Si1 -34.86(15) . . . .
O10 Mo3 O23 Si1 -133.56(16) . . . .
O11 Mo3 O23 Si1 132.61(16) . . . .
O4 Mo3 O23 Si1 49.25(15) . . . .
O3 Mo3 O23 Mo8 -69.2(6) . . . .
O12 Mo3 O23 Mo8 100.90(9) . . . .
O10 Mo3 O23 Mo8 2.21(8) . . . .
O11 Mo3 O23 Mo8 -91.62(9) . . . .
O4 Mo3 O23 Mo8 -174.98(9) . . . .
O3 Mo3 O23 Mo9 21.8(6) . . . .
O12 Mo3 O23 Mo9 -168.07(9) . . . .
O10 Mo3 O23 Mo9 93.23(9) . . . .
O11 Mo3 O23 Mo9 -0.59(8) . . . .
O4 Mo3 O23 Mo9 -83.96(8) . . . .
O20 Mo8 O23 Si1 137.7(4) . . . .
O34 Mo8 O23 Si1 -32.87(15) . . . .
O21 Mo8 O23 Si1 -133.78(16) . . . .
O19 Mo8 O23 Si1 52.16(14) . . . .
O10 Mo8 O23 Si1 134.59(16) . . . .
O20 Mo8 O23 Mo3 1.1(5) . . . .
O34 Mo8 O23 Mo3 -169.49(9) . . . .
O21 Mo8 O23 Mo3 89.60(9) . . . .
O19 Mo8 O23 Mo3 -84.46(9) . . . .
O10 Mo8 O23 Mo3 -2.03(8) . . . .
O20 Mo8 O23 Mo9 -90.1(5) . . . .
O34 Mo8 O23 Mo9 99.35(9) . . . .
O21 Mo8 O23 Mo9 -1.57(9) . . . .
O19 Mo8 O23 Mo9 -175.63(9) . . . .
O10 Mo8 O23 Mo9 -93.19(9) . . . .
O22 Mo9 O23 Si1 160.7(5) . . . .
O26 Mo9 O23 Si1 -35.71(15) . . . .
O11 Mo9 O23 Si1 -134.26(16) . . . .
O31 Mo9 O23 Si1 50.95(14) . . . .
O21 Mo9 O23 Si1 134.45(16) . . . .
O22 Mo9 O23 Mo3 -64.4(5) . . . .
O26 Mo9 O23 Mo3 99.19(9) . . . .
O11 Mo9 O23 Mo3 0.63(8) . . . .
O31 Mo9 O23 Mo3 -174.16(9) . . . .
O21 Mo9 O23 Mo3 -90.66(9) . . . .
O22 Mo9 O23 Mo8 27.7(5) . . . .
O26 Mo9 O23 Mo8 -168.72(9) . . . .
O11 Mo9 O23 Mo8 92.72(9) . . . .
O31 Mo9 O23 Mo8 -82.06(9) . . . .
O21 Mo9 O23 Mo8 1.43(8) . . . .
O23 Si1 O24 Mo1 54.08(16) . . . .
O32 Si1 O24 Mo1 174.40(12) . . . .
O25 Si1 O24 Mo1 -65.61(16) . . . .
O23 Si1 O24 Mo5 173.83(12) . . . .
O32 Si1 O24 Mo5 -65.85(16) . . . .
O25 Si1 O24 Mo5 54.15(16) . . . .
O23 Si1 O24 Mo4 -68.17(16) . . . .
O32 Si1 O24 Mo4 52.15(16) . . . .
O25 Si1 O24 Mo4 172.15(12) . . . .
O1 Mo1 O24 Si1 151.1(4) . . . .
O4 Mo1 O24 Si1 -35.86(15) . . . .
O5 Mo1 O24 Si1 -134.72(16) . . . .
O7 Mo1 O24 Si1 50.37(14) . . . .
O6 Mo1 O24 Si1 133.98(16) . . . .
O1 Mo1 O24 Mo5 17.8(4) . . . .
O4 Mo1 O24 Mo5 -169.11(9) . . . .
O5 Mo1 O24 Mo5 92.03(9) . . . .
O7 Mo1 O24 Mo5 -82.87(9) . . . .
O6 Mo1 O24 Mo5 0.74(8) . . . .
O1 Mo1 O24 Mo4 -73.5(4) . . . .
O4 Mo1 O24 Mo4 99.61(9) . . . .
O5 Mo1 O24 Mo4 0.75(8) . . . .
O7 Mo1 O24 Mo4 -174.15(9) . . . .
O6 Mo1 O24 Mo4 -90.54(9) . . . .
O15 Mo5 O24 Si1 148.3(5) . . . .
O16 Mo5 O24 Si1 -35.47(15) . . . .
O6 Mo5 O24 Si1 -135.34(15) . . . .
O29 Mo5 O24 Si1 50.44(14) . . . .
O14 Mo5 O24 Si1 133.40(15) . . . .
O15 Mo5 O24 Mo1 -77.2(5) . . . .
O16 Mo5 O24 Mo1 99.07(9) . . . .
O6 Mo5 O24 Mo1 -0.80(8) . . . .
O29 Mo5 O24 Mo1 -175.02(9) . . . .
O14 Mo5 O24 Mo1 -92.06(9) . . . .
O15 Mo5 O24 Mo4 15.3(5) . . . .
O16 Mo5 O24 Mo4 -168.45(9) . . . .
O6 Mo5 O24 Mo4 91.68(9) . . . .
O29 Mo5 O24 Mo4 -82.54(8) . . . .
O14 Mo5 O24 Mo4 0.43(8) . . . .
O13 Mo4 O24 Si1 147.1(4) . . . .
O28 Mo4 O24 Si1 -32.72(15) . . . .
O14 Mo4 O24 Si1 -132.68(16) . . . .
O26 Mo4 O24 Si1 52.41(14) . . . .
O5 Mo4 O24 Si1 135.30(16) . . . .
O13 Mo4 O24 Mo1 11.1(5) . . . .
O28 Mo4 O24 Mo1 -168.72(9) . . . .
O14 Mo4 O24 Mo1 91.32(10) . . . .
O26 Mo4 O24 Mo1 -83.59(9) . . . .
O5 Mo4 O24 Mo1 -0.70(8) . . . .
O13 Mo4 O24 Mo5 -80.7(5) . . . .
O28 Mo4 O24 Mo5 99.49(9) . . . .
O14 Mo4 O24 Mo5 -0.47(9) . . . .
O26 Mo4 O24 Mo5 -175.38(9) . . . .
O5 Mo4 O24 Mo5 -92.49(9) . . . .
O23 Si1 O25 Mo6 172.54(12) . . . .
O32 Si1 O25 Mo6 52.01(17) . . . .
O24 Si1 O25 Mo6 -68.22(16) . . . .
O23 Si1 O25 Mo2 -64.72(16) . . . .
O32 Si1 O25 Mo2 174.75(12) . . . .
O24 Si1 O25 Mo2 54.52(16) . . . .
O23 Si1 O25 Mo7 53.62(16) . . . .
O32 Si1 O25 Mo7 -66.92(16) . . . .
O24 Si1 O25 Mo7 172.85(12) . . . .
O27 Mo6 O25 Si1 150.6(4) . . . .
O30 Mo6 O25 Si1 -33.58(15) . . . .
O17 Mo6 O25 Si1 -134.04(16) . . . .
O16 Mo6 O25 Si1 52.85(14) . . . .
O8 Mo6 O25 Si1 135.41(16) . . . .
O27 Mo6 O25 Mo2 15.0(5) . . . .
O30 Mo6 O25 Mo2 -169.13(9) . . . .
O17 Mo6 O25 Mo2 90.41(10) . . . .
O16 Mo6 O25 Mo2 -82.69(9) . . . .
O8 Mo6 O25 Mo2 -0.14(8) . . . .
O27 Mo6 O25 Mo7 -76.3(4) . . . .
O30 Mo6 O25 Mo7 99.58(9) . . . .
O17 Mo6 O25 Mo7 -0.88(9) . . . .
O16 Mo6 O25 Mo7 -173.99(9) . . . .
O8 Mo6 O25 Mo7 -91.43(9) . . . .
O2 Mo2 O25 Si1 157.6(5) . . . .
O7 Mo2 O25 Si1 -36.73(15) . . . .
O8 Mo2 O25 Si1 -135.84(16) . . . .
O12 Mo2 O25 Si1 48.97(14) . . . .
O9 Mo2 O25 Si1 132.68(16) . . . .
O2 Mo2 O25 Mo6 -66.4(5) . . . .
O7 Mo2 O25 Mo6 99.26(9) . . . .
O8 Mo2 O25 Mo6 0.15(8) . . . .
O12 Mo2 O25 Mo6 -175.04(9) . . . .
O9 Mo2 O25 Mo6 -91.33(9) . . . .
O2 Mo2 O25 Mo7 24.8(5) . . . .
O7 Mo2 O25 Mo7 -169.55(9) . . . .
O8 Mo2 O25 Mo7 91.35(9) . . . .
O12 Mo2 O25 Mo7 -83.84(8) . . . .
O9 Mo2 O25 Mo7 -0.13(8) . . . .
O18 Mo7 O25 Si1 154.6(5) . . . .
O19 Mo7 O25 Si1 -33.85(15) . . . .
O9 Mo7 O25 Si1 -132.81(16) . . . .
O17 Mo7 O25 Si1 134.61(16) . . . .
O33 Mo7 O25 Si1 51.59(14) . . . .
O18 Mo7 O25 Mo6 20.9(5) . . . .
O19 Mo7 O25 Mo6 -167.64(9) . . . .
O9 Mo7 O25 Mo6 93.40(9) . . . .
O17 Mo7 O25 Mo6 0.83(8) . . . .
O33 Mo7 O25 Mo6 -82.20(8) . . . .
O18 Mo7 O25 Mo2 -72.4(5) . . . .
O19 Mo7 O25 Mo2 99.11(9) . . . .
O9 Mo7 O25 Mo2 0.15(8) . . . .
O17 Mo7 O25 Mo2 -92.43(9) . . . .
O33 Mo7 O25 Mo2 -175.45(9) . . . .
O22 Mo9 O26 Mo4 -127.7(3) . . . .
O11 Mo9 O26 Mo4 129.0(3) . . . .
O31 Mo9 O26 Mo4 -26.9(3) . . . .
O21 Mo9 O26 Mo4 30.8(5) . . . .
O23 Mo9 O26 Mo4 55.7(3) . . . .
O13 Mo4 O26 Mo9 131.7(3) . . . .
O28 Mo4 O26 Mo9 28.1(3) . . . .
O14 Mo4 O26 Mo9 -73.2(4) . . . .
O5 Mo4 O26 Mo9 -134.1(3) . . . .
O24 Mo4 O26 Mo9 -61.2(3) . . . .
O13 Mo4 O28 Mo10 -129.8(3) . . . .
O14 Mo4 O28 Mo10 125.0(3) . . . .
O26 Mo4 O28 Mo10 -30.8(3) . . . .
O5 Mo4 O28 Mo10 19.8(5) . . . .
O24 Mo4 O28 Mo10 50.1(3) . . . .
O35 Mo10 O28 Mo4 135.3(3) . . . .
O40 Mo10 O28 Mo4 -69.8(4) . . . .
O31 Mo10 O28 Mo4 32.1(3) . . . .
O36 Mo10 O28 Mo4 -129.8(3) . . . .
O32 Mo10 O28 Mo4 -56.3(3) . . . .
O37 Mo11 O29 Mo5 -128.1(3) . . . .
O36 Mo11 O29 Mo5 127.4(3) . . . .
O38 Mo11 O29 Mo5 19.7(5) . . . .
O30 Mo11 O29 Mo5 -30.1(3) . . . .
O32 Mo11 O29 Mo5 51.6(3) . . . .
O15 Mo5 O29 Mo11 133.6(3) . . . .
O16 Mo5 O29 Mo11 31.0(3) . . . .
O6 Mo5 O29 Mo11 -72.7(4) . . . .
O14 Mo5 O29 Mo11 -131.8(3) . . . .
O24 Mo5 O29 Mo11 -58.2(3) . . . .
O27 Mo6 O30 Mo11 -131.0(3) . . . .
O17 Mo6 O30 Mo11 125.5(3) . . . .
O16 Mo6 O30 Mo11 -31.6(3) . . . .
O8 Mo6 O30 Mo11 20.4(5) . . . .
O25 Mo6 O30 Mo11 50.0(3) . . . .
O37 Mo11 O30 Mo6 133.0(3) . . . .
O29 Mo11 O30 Mo6 31.6(3) . . . .
O36 Mo11 O30 Mo6 -67.7(4) . . . .
O38 Mo11 O30 Mo6 -129.8(3) . . . .
O32 Mo11 O30 Mo6 -55.8(3) . . . .
O35 Mo10 O31 Mo9 -127.6(3) . . . .
O40 Mo10 O31 Mo9 126.9(3) . . . .
O36 Mo10 O31 Mo9 20.8(5) . . . .
O28 Mo10 O31 Mo9 -29.8(3) . . . .
O32 Mo10 O31 Mo9 52.3(3) . . . .
O22 Mo9 O31 Mo10 132.9(3) . . . .
O26 Mo9 O31 Mo10 29.7(3) . . . .
O11 Mo9 O31 Mo10 -70.7(4) . . . .
O21 Mo9 O31 Mo10 -131.1(3) . . . .
O23 Mo9 O31 Mo10 -58.4(3) . . . .
O23 Si1 O32 Mo11 173.39(12) . . . .
O25 Si1 O32 Mo11 -66.19(16) . . . .
O24 Si1 O32 Mo11 53.63(17) . . . .
O23 Si1 O32 Mo12 -65.67(16) . . . .
O25 Si1 O32 Mo12 54.75(16) . . . .
O24 Si1 O32 Mo12 174.57(12) . . . .
O23 Si1 O32 Mo10 53.30(17) . . . .
O25 Si1 O32 Mo10 173.72(12) . . . .
O24 Si1 O32 Mo10 -66.46(16) . . . .
O37 Mo11 O32 Si1 145.2(6) . . . .
O29 Mo11 O32 Si1 -33.30(15) . . . .
O36 Mo11 O32 Si1 -133.22(17) . . . .
O38 Mo11 O32 Si1 133.57(16) . . . .
O30 Mo11 O32 Si1 51.44(15) . . . .
O37 Mo11 O32 Mo12 10.5(7) . . . .
O29 Mo11 O32 Mo12 -168.03(9) . . . .
O36 Mo11 O32 Mo12 92.05(10) . . . .
O38 Mo11 O32 Mo12 -1.16(8) . . . .
O30 Mo11 O32 Mo12 -83.29(9) . . . .
O37 Mo11 O32 Mo10 -80.3(7) . . . .
O29 Mo11 O32 Mo10 101.19(9) . . . .
O36 Mo11 O32 Mo10 1.28(9) . . . .
O38 Mo11 O32 Mo10 -91.93(9) . . . .
O30 Mo11 O32 Mo10 -174.06(9) . . . .
O39 Mo12 O32 Si1 156.3(5) . . . .
O33 Mo12 O32 Si1 -35.74(15) . . . .
O38 Mo12 O32 Si1 -134.29(16) . . . .
O34 Mo12 O32 Si1 50.82(14) . . . .
O40 Mo12 O32 Si1 134.29(16) . . . .
O39 Mo12 O32 Mo11 -68.2(5) . . . .
O33 Mo12 O32 Mo11 99.79(9) . . . .
O38 Mo12 O32 Mo11 1.24(9) . . . .
O34 Mo12 O32 Mo11 -173.66(9) . . . .
O40 Mo12 O32 Mo11 -90.18(9) . . . .
O39 Mo12 O32 Mo10 22.5(5) . . . .
O33 Mo12 O32 Mo10 -169.58(9) . . . .
O38 Mo12 O32 Mo10 91.87(9) . . . .
O34 Mo12 O32 Mo10 -83.02(9) . . . .
O40 Mo12 O32 Mo10 0.45(8) . . . .
O35 Mo10 O32 Si1 145.7(5) . . . .
O40 Mo10 O32 Si1 -134.06(16) . . . .
O31 Mo10 O32 Si1 -33.61(15) . . . .
O36 Mo10 O32 Si1 133.87(16) . . . .
O28 Mo10 O32 Si1 51.47(15) . . . .
O35 Mo10 O32 Mo11 10.7(6) . . . .
O40 Mo10 O32 Mo11 90.90(10) . . . .
O31 Mo10 O32 Mo11 -168.66(9) . . . .
O36 Mo10 O32 Mo11 -1.17(8) . . . .
O28 Mo10 O32 Mo11 -83.58(9) . . . .
O35 Mo10 O32 Mo12 -80.7(5) . . . .
O40 Mo10 O32 Mo12 -0.49(9) . . . .
O31 Mo10 O32 Mo12 99.96(9) . . . .
O36 Mo10 O32 Mo12 -92.56(9) . . . .
O28 Mo10 O32 Mo12 -174.96(9) . . . .
O39 Mo12 O33 Mo7 -129.2(3) . . . .
O38 Mo12 O33 Mo7 127.6(3) . . . .
O34 Mo12 O33 Mo7 -28.6(3) . . . .
O40 Mo12 O33 Mo7 27.6(5) . . . .
O32 Mo12 O33 Mo7 53.2(3) . . . .
O18 Mo7 O33 Mo12 132.3(3) . . . .
O19 Mo7 O33 Mo12 29.2(3) . . . .
O9 Mo7 O33 Mo12 -69.8(4) . . . .
O17 Mo7 O33 Mo12 -132.1(3) . . . .
O25 Mo7 O33 Mo12 -58.8(3) . . . .
O20 Mo8 O34 Mo12 -126.0(3) . . . .
O21 Mo8 O34 Mo12 127.5(3) . . . .
O19 Mo8 O34 Mo12 -29.1(3) . . . .
O10 Mo8 O34 Mo12 19.7(5) . . . .
O23 Mo8 O34 Mo12 51.9(3) . . . .
O39 Mo12 O34 Mo8 133.2(3) . . . .
O33 Mo12 O34 Mo8 30.4(3) . . . .
O38 Mo12 O34 Mo8 -70.1(4) . . . .
O40 Mo12 O34 Mo8 -130.9(3) . . . .
O32 Mo12 O34 Mo8 -57.9(3) . . . .
O37 Mo11 O36 Mo10 169.47(14) . . . .
O29 Mo11 O36 Mo10 -86.09(15) . . . .
O38 Mo11 O36 Mo10 70.88(14) . . . .
O30 Mo11 O36 Mo10 10.4(3) . . . .
O32 Mo11 O36 Mo10 -1.73(12) . . . .
O35 Mo10 O36 Mo11 -175.91(15) . . . .
O40 Mo10 O36 Mo11 -73.53(15) . . . .
O31 Mo10 O36 Mo11 34.9(3) . . . .
O28 Mo10 O36 Mo11 86.16(14) . . . .
O32 Mo10 O36 Mo11 1.74(12) . . . .
O39 Mo12 O38 Mo11 167.56(14) . . . .
O33 Mo12 O38 Mo11 -87.26(14) . . . .
O34 Mo12 O38 Mo11 10.8(3) . . . .
O40 Mo12 O38 Mo11 70.61(14) . . . .
O32 Mo12 O38 Mo11 -1.68(12) . . . .
O37 Mo11 O38 Mo12 -176.52(15) . . . .
O29 Mo11 O38 Mo12 35.2(3) . . . .
O36 Mo11 O38 Mo12 -74.48(15) . . . .
O30 Mo11 O38 Mo12 85.78(14) . . . .
O32 Mo11 O38 Mo12 1.71(12) . . . .
O35 Mo10 O40 Mo12 169.08(14) . . . .
O31 Mo10 O40 Mo12 -84.40(15) . . . .
O36 Mo10 O40 Mo12 73.18(14) . . . .
O28 Mo10 O40 Mo12 14.5(3) . . . .
O32 Mo10 O40 Mo12 0.68(12) . . . .
O39 Mo12 O40 Mo10 -176.44(15) . . . .
O33 Mo12 O40 Mo10 26.3(4) . . . .
O38 Mo12 O40 Mo10 -75.82(15) . . . .
O34 Mo12 O40 Mo10 83.28(15) . . . .
O32 Mo12 O40 Mo10 -0.69(12) . . . .
